data_2310506
loop_
_publ_author_name
'Wadsley, A.D.'

_publ_section_title
;
 Mixed oxides of titanium and niobium. II. The crystal structures of the
 dimorphic forms of Ti2 Nb10 O29
;
_journal_name_full 'Acta Crystallographica (1,1948-23,1967)'
_journal_page_first 664
_journal_page_last 670
_journal_volume 14
_journal_year 1961
_chemical_formula_sum 'Nb10 O29 Ti2'
_chemical_name_systematic 'Ti2 Nb10 O29'
_space_group_IT_number 63
_symmetry_space_group_name_Hall '-A 2a 2a'
_symmetry_space_group_name_H-M 'A m m a'
_cell_angle_alpha 90
_cell_angle_beta 90
_cell_angle_gamma 90
_cell_formula_units_Z 4
_cell_length_a 28.5
_cell_length_b 3.805
_cell_length_c 20.51
_cell_volume 2224.156
_citation_journal_id_ASTM ACCRA9
_cod_data_source_file Wadsley_ACCRA9_1961_1477.cif
_cod_data_source_block Nb10O29Ti2
_cod_original_sg_symbol_Hall '-C 2c 2 (z,x,y)'
_cod_database_code 2310506

loop_
_symmetry_equiv_pos_as_xyz
x,y,z
x+1/2,-y,-z
-x,y,-z
-x+1/2,-y,z
-x,-y,-z
-x-1/2,y,z
x,-y,z
x-1/2,y,-z
x,y+1/2,z+1/2
x+1/2,-y+1/2,-z+1/2
-x,y+1/2,-z+1/2
-x+1/2,-y+1/2,z+1/2
-x,-y+1/2,-z+1/2
-x-1/2,y+1/2,z+1/2
x,-y+1/2,z+1/2
x-1/2,y+1/2,-z+1/2

loop_
_atom_site_label
_atom_site_type_symbol
_atom_site_fract_x
_atom_site_fract_y
_atom_site_fract_z
_atom_site_occupancy
_atom_site_U_iso_or_equiv
O3 O-2 0.25 0 0.851 1 0.0
O10 O-2 0.114 0 0.661 1 0.0
Nb1 Nb+5 0.0494 0 0.0375 0.833 0.0
Ti6 Ti+4 0.1831 0 0.8521 0.167 0.0
O11 O-2 0.111 0 0.852 1 0.0
Ti4 Ti+4 0.1834 0 0.0371 0.167 0.0
O6 O-2 0.045 0 0.757 1 0.0
Ti3 Ti+4 0.486 0 0.8518 0.167 0.0
Ti5 Ti+4 0.1828 0 0.6675 0.167 0.0
Nb5 Nb+5 0.1828 0 0.6675 0.833 0.0
O4 O-2 0.043 0 0.576 1 0.0
O12 O-2 0.182 0 0.567 1 0.0
O1 O-2 0.25 0 0.039 1 0.0
O5 O-2 0.033 0 0.146 1 0.0
O7 O-2 0.019 0 0.346 1 0.0
Nb6 Nb+5 0.1831 0 0.8521 0.833 0.0
O15 O-2 0.182 0 0.352 1 0.0
Nb4 Nb+5 0.1834 0 0.0371 0.833 0.0
Ti2 Ti+4 0.0481 0 0.6674 0.167 0.0
Nb3 Nb+5 0.486 0 0.8518 0.833 0.0
O14 O-2 0.182 0 0.758 1 0.0
O2 O-2 0.25 0 0.662 1 0.0
O16 O-2 0.181 0 0.945 1 0.0
O13 O-2 0.182 0 0.136 1 0.0
O9 O-2 0.11 0 0.039 1 0.0
O8 O-2 0.037 0 0.948 1 0.0
Nb2 Nb+5 0.0481 0 0.6674 0.833 0.0
Ti1 Ti+4 0.0494 0 0.0375 0.167 0.0
